data_1564483
loop_
_publ_author_name
'Mahmoudi, Ghodrat'
'Zangrando, Ennio'
'Frontera, Antonio'
'Gurbanov, Atash V.'
'Safin, Damir A.'

_publ_section_title
;
 New metal chelate constructed from Ni(NCS)2 and
 1,2-diphenyl-1,2-bis((phenyl(pyridin-2-yl)methylene)hydrazono)ethane
;
_journal_name_full 'Inorganica Chimica Acta'
_journal_page_first 119707
_journal_paper_doi 10.1016/j.ica.2020.119707
_journal_volume 509
_journal_year 2020
_chemical_formula_moiety 'C40 H28 N8 Ni S2, 3(C H4 O)'
_chemical_formula_sum 'C43 H40 N8 Ni O3 S2'
_chemical_formula_weight 839.66
_space_group_crystal_system monoclinic
_space_group_IT_number 14
_space_group_name_Hall '-P 2yn'
_space_group_name_H-M_alt 'P 1 21/n 1'
_atom_sites_solution_hydrogens geom
_cell_angle_alpha 90
_cell_angle_beta 100.694(3)
_cell_angle_gamma 90
_cell_formula_units_Z 4
_cell_length_a 14.8071(7)
_cell_length_b 9.1170(4)
_cell_length_c 31.0718(15)
_cell_measurement_reflns_used 9866
_cell_measurement_temperature 110(2)
_cell_measurement_theta_max 31.27
_cell_measurement_theta_min 2.22
_cell_volume 4121.7(3)
_computing_cell_refinement 'Bruker SAINT'
_computing_data_collection 'Bruker APEX2'
_computing_data_reduction 'Bruker SAINT'
_computing_molecular_graphics 'Bruker SHELXTL'
_computing_publication_material 'Wingx 2018.3 (Farrugia, 2012)'
_computing_structure_refinement 'SHELXL-2018/3 (Sheldrick, 2018)'
_computing_structure_solution 'SHELXS-97 (Sheldrick, 2008)'
_diffrn_ambient_temperature 110(2)
_diffrn_measured_fraction_theta_full 1.000
_diffrn_measured_fraction_theta_max 0.976
_diffrn_measurement_device_type 'Bruker APEX-II CCD'
_diffrn_measurement_method '\f and \w scans'
_diffrn_radiation_monochromator graphite
_diffrn_radiation_source 'fine-focus sealed tube'
_diffrn_radiation_type MoK\a
_diffrn_radiation_wavelength 0.71073
_diffrn_reflns_av_R_equivalents 0.0520
_diffrn_reflns_av_unetI/netI 0.0573
_diffrn_reflns_Laue_measured_fraction_full 1.000
_diffrn_reflns_Laue_measured_fraction_max 0.976
_diffrn_reflns_limit_h_max 20
_diffrn_reflns_limit_h_min -21
_diffrn_reflns_limit_k_max 11
_diffrn_reflns_limit_k_min -13
_diffrn_reflns_limit_l_max 46
_diffrn_reflns_limit_l_min -38
_diffrn_reflns_number 55792
_diffrn_reflns_point_group_measured_fraction_full 1.000
_diffrn_reflns_point_group_measured_fraction_max 0.976
_diffrn_reflns_theta_full 25.242
_diffrn_reflns_theta_max 32.100
_diffrn_reflns_theta_min 1.434
_exptl_absorpt_coefficient_mu 0.622
_exptl_absorpt_correction_T_max 0.8931
_exptl_absorpt_correction_T_min 0.7912
_exptl_absorpt_correction_type multi-scan
_exptl_absorpt_process_details SADABS
_exptl_crystal_colour orange
_exptl_crystal_density_diffrn 1.353
_exptl_crystal_description rod
_exptl_crystal_F_000 1752
_exptl_crystal_size_max 0.300
_exptl_crystal_size_mid 0.100
_exptl_crystal_size_min 0.060
_refine_diff_density_max 1.023
_refine_diff_density_min -0.490
_refine_diff_density_rms 0.075
_refine_ls_extinction_coef .
_refine_ls_extinction_method none
_refine_ls_goodness_of_fit_ref 1.026
_refine_ls_hydrogen_treatment mixed
_refine_ls_matrix_type full
_refine_ls_number_parameters 523
_refine_ls_number_reflns 14093
_refine_ls_number_restraints 0
_refine_ls_restrained_S_all 1.026
_refine_ls_R_factor_all 0.0781
_refine_ls_R_factor_gt 0.0440
_refine_ls_shift/su_max 0.000
_refine_ls_shift/su_mean 0.000
_refine_ls_structure_factor_coef Fsqd
_refine_ls_weighting_details 'w=1/[\s^2^(Fo^2^)+(0.0439P)^2^+1.6350P] where P=(Fo^2^+2Fc^2^)/3'
_refine_ls_weighting_scheme calc
_refine_ls_wR_factor_gt 0.0950
_refine_ls_wR_factor_ref 0.1086
_reflns_Friedel_coverage 0.000
_reflns_Friedel_fraction_full .
_reflns_Friedel_fraction_max .
_reflns_number_gt 9903
_reflns_number_total 14093
_reflns_threshold_expression 'I > 2\s(I)'
_cod_data_source_file ICA-2020-509-119707.cif
_cod_data_source_block shelx
_cod_original_sg_symbol_H-M 'P 21/n'
_cod_database_code 1564483
_shelx_space_group_comment
;
The symmetry employed for this shelxl refinement is uniquely defined
by the following loop, which should always be used as a source of
symmetry information in preference to the above space-group names.
They are only intended as comments.
;
_shelx_estimated_absorpt_t_min 0.835
_shelx_estimated_absorpt_t_max 0.964

loop_
_space_group_symop_operation_xyz
'x, y, z'
'-x+1/2, y+1/2, -z+1/2'
'-x, -y, -z'
'x-1/2, -y-1/2, z-1/2'

loop_
_atom_site_label
_atom_site_type_symbol
_atom_site_fract_x
_atom_site_fract_y
_atom_site_fract_z
_atom_site_U_iso_or_equiv
_atom_site_adp_type
_atom_site_occupancy
_atom_site_site_symmetry_order
_atom_site_calc_flag
_atom_site_refinement_flags_posn
_atom_site_refinement_flags_adp
_atom_site_refinement_flags_occupancy
_atom_site_disorder_assembly
_atom_site_disorder_group
Ni1 Ni 0.11406(2) 0.48581(2) 0.13475(2) 0.01379(6) Uani 1 1 d . . . . .
N1 N 0.11517(9) 0.38405(15) 0.07617(4) 0.0152(3) Uani 1 1 d . . . . .
N2 N -0.02822(9) 0.44585(15) 0.11222(4) 0.0130(3) Uani 1 1 d . . . . .
N3 N -0.10045(9) 0.44691(15) 0.13537(4) 0.0132(3) Uani 1 1 d . . . . .
N4 N 0.03459(10) 0.68786(15) 0.19005(4) 0.0155(3) Uani 1 1 d . . . . .
N5 N 0.07657(9) 0.55206(15) 0.19198(4) 0.0141(3) Uani 1 1 d . . . . .
N6 N 0.13383(9) 0.29641(16) 0.17481(4) 0.0159(3) Uani 1 1 d . . . . .
N7 N 0.09724(10) 0.68716(17) 0.10503(5) 0.0195(3) Uani 1 1 d . . . . .
N8 N 0.25098(11) 0.51479(18) 0.15014(5) 0.0225(3) Uani 1 1 d . . . . .
S1 S 0.08080(3) 0.96748(5) 0.06754(2) 0.02410(10) Uani 1 1 d . . . . .
S2 S 0.44025(3) 0.54989(6) 0.15744(2) 0.03690(14) Uani 1 1 d . . . . .
C1 C 0.18934(12) 0.3592(2) 0.05836(6) 0.0192(3) Uani 1 1 d . . . . .
H1 H 0.248367 0.378140 0.075413 0.023 Uiso 1 1 calc R U . . .
C2 C 0.18357(12) 0.3072(2) 0.01612(6) 0.0209(4) Uani 1 1 d . . . . .
H2 H 0.237614 0.288311 0.004664 0.025 Uiso 1 1 calc R U . . .
C3 C 0.09793(13) 0.2833(2) -0.00900(6) 0.0217(4) Uani 1 1 d . . . . .
H3 H 0.092053 0.248567 -0.038216 0.026 Uiso 1 1 calc R U . . .
C4 C 0.02021(12) 0.31055(19) 0.00888(5) 0.0184(3) Uani 1 1 d . . . . .
H4 H -0.039483 0.297158 -0.008142 0.022 Uiso 1 1 calc R U . . .
C5 C 0.03121(11) 0.35750(18) 0.05187(5) 0.0140(3) Uani 1 1 d . . . . .
C6 C -0.04774(11) 0.38139(17) 0.07436(5) 0.0136(3) Uani 1 1 d . . . . .
C7 C -0.14041(11) 0.32945(19) 0.05380(5) 0.0161(3) Uani 1 1 d . . . . .
C8 C -0.15167(13) 0.1871(2) 0.03744(6) 0.0222(4) Uani 1 1 d . . . . .
H8 H -0.099759 0.124922 0.038644 0.027 Uiso 1 1 calc R U . . .
C9 C -0.23884(14) 0.1360(2) 0.01938(6) 0.0302(4) Uani 1 1 d . . . . .
H9 H -0.246413 0.038218 0.008726 0.036 Uiso 1 1 calc R U . . .
C10 C -0.31446(14) 0.2260(3) 0.01679(7) 0.0347(5) Uani 1 1 d . . . . .
H10 H -0.373833 0.190493 0.004248 0.042 Uiso 1 1 calc R U . . .
C11 C -0.30374(13) 0.3683(3) 0.03251(6) 0.0304(4) Uani 1 1 d . . . . .
H11 H -0.355752 0.430660 0.030502 0.036 Uiso 1 1 calc R U . . .
C12 C -0.21739(12) 0.4199(2) 0.05112(5) 0.0209(3) Uani 1 1 d . . . . .
H12 H -0.210454 0.517215 0.062138 0.025 Uiso 1 1 calc R U . . .
C13 C -0.10825(10) 0.55429(17) 0.16122(5) 0.0126(3) Uani 1 1 d . . . . .
C14 C -0.18685(11) 0.54488(17) 0.18477(5) 0.0140(3) Uani 1 1 d . . . . .
C15 C -0.26299(12) 0.46053(19) 0.16731(6) 0.0193(3) Uani 1 1 d . . . . .
H15 H -0.265113 0.411398 0.140178 0.023 Uiso 1 1 calc R U . . .
C16 C -0.33587(12) 0.4478(2) 0.18934(7) 0.0252(4) Uani 1 1 d . . . . .
H16 H -0.387453 0.389114 0.177397 0.030 Uiso 1 1 calc R U . . .
C17 C -0.33390(13) 0.5200(2) 0.22853(6) 0.0254(4) Uani 1 1 d . . . . .
H17 H -0.383659 0.509914 0.243701 0.030 Uiso 1 1 calc R U . . .
C18 C -0.25920(13) 0.6072(2) 0.24573(6) 0.0245(4) Uani 1 1 d . . . . .
H18 H -0.258159 0.658179 0.272492 0.029 Uiso 1 1 calc R U . . .
C19 C -0.18582(12) 0.6201(2) 0.22382(5) 0.0192(3) Uani 1 1 d . . . . .
H19 H -0.134852 0.680453 0.235532 0.023 Uiso 1 1 calc R U . . .
C20 C -0.04997(11) 0.69059(18) 0.17035(5) 0.0136(3) Uani 1 1 d . . . . .
C21 C -0.09572(11) 0.83250(18) 0.15941(5) 0.0155(3) Uani 1 1 d . . . . .
C22 C -0.18009(12) 0.83751(19) 0.13105(6) 0.0196(3) Uani 1 1 d . . . . .
H22 H -0.208644 0.749194 0.119334 0.023 Uiso 1 1 calc R U . . .
C23 C -0.22267(14) 0.9711(2) 0.11983(6) 0.0253(4) Uani 1 1 d . . . . .
H23 H -0.280535 0.974456 0.100592 0.030 Uiso 1 1 calc R U . . .
C24 C -0.18062(14) 1.0994(2) 0.13675(6) 0.0268(4) Uani 1 1 d . . . . .
H24 H -0.209861 1.191018 0.129196 0.032 Uiso 1 1 calc R U . . .
C25 C -0.09663(14) 1.0950(2) 0.16446(6) 0.0254(4) Uani 1 1 d . . . . .
H25 H -0.068101 1.183811 0.175801 0.031 Uiso 1 1 calc R U . . .
C26 C -0.05341(13) 0.96272(19) 0.17594(6) 0.0216(4) Uani 1 1 d . . . . .
H26 H 0.004741 0.960390 0.194962 0.026 Uiso 1 1 calc R U . . .
C27 C 0.07750(11) 0.46042(18) 0.22353(5) 0.0145(3) Uani 1 1 d . . . . .
C28 C 0.03601(11) 0.48738(19) 0.26265(5) 0.0162(3) Uani 1 1 d . . . . .
C29 C 0.05409(12) 0.6177(2) 0.28613(5) 0.0202(3) Uani 1 1 d . . . . .
H29 H 0.094669 0.688292 0.277710 0.024 Uiso 1 1 calc R U . . .
C30 C 0.01245(14) 0.6435(2) 0.32187(6) 0.0260(4) Uani 1 1 d . . . . .
H30 H 0.025540 0.731297 0.338334 0.031 Uiso 1 1 calc R U . . .
C31 C -0.04813(14) 0.5420(2) 0.33368(6) 0.0287(4) Uani 1 1 d . . . . .
H31 H -0.077255 0.561261 0.357878 0.034 Uiso 1 1 calc R U . . .
C32 C -0.06641(14) 0.4129(2) 0.31045(6) 0.0266(4) Uani 1 1 d . . . . .
H32 H -0.108059 0.343594 0.318651 0.032 Uiso 1 1 calc R U . . .
C33 C -0.02380(13) 0.3844(2) 0.27507(6) 0.0215(4) Uani 1 1 d . . . . .
H33 H -0.035436 0.294924 0.259376 0.026 Uiso 1 1 calc R U . . .
C34 C 0.12134(11) 0.31827(18) 0.21640(5) 0.0148(3) Uani 1 1 d . . . . .
C35 C 0.14734(12) 0.2162(2) 0.24912(5) 0.0193(3) Uani 1 1 d . . . . .
H35 H 0.138919 0.235135 0.278184 0.023 Uiso 1 1 calc R U . . .
C36 C 0.18623(12) 0.0848(2) 0.23867(6) 0.0217(4) Uani 1 1 d . . . . .
H36 H 0.204157 0.012081 0.260490 0.026 Uiso 1 1 calc R U . . .
C37 C 0.19834(13) 0.0616(2) 0.19624(6) 0.0236(4) Uani 1 1 d . . . . .
H37 H 0.224174 -0.027539 0.188293 0.028 Uiso 1 1 calc R U . . .
C38 C 0.17206(12) 0.1710(2) 0.16535(6) 0.0206(4) Uani 1 1 d . . . . .
H38 H 0.181739 0.155862 0.136296 0.025 Uiso 1 1 calc R U . . .
C39 C 0.09160(11) 0.80411(19) 0.09034(5) 0.0172(3) Uani 1 1 d . . . . .
C40 C 0.32993(12) 0.52866(19) 0.15279(6) 0.0193(3) Uani 1 1 d . . . . .
O1 O 0.30229(12) 1.01613(16) 0.08510(5) 0.0349(4) Uani 1 1 d . . . . .
H1A H 0.2504(18) 1.01399(18) 0.0777(3) 0.037(8) Uiso 1 1 calc R . . . .
C41 C 0.33333(16) 0.8791(3) 0.10457(7) 0.0357(5) Uani 1 1 d . . . . .
H41A H 0.400660 0.878108 0.111285 0.054 Uiso 1 1 calc R U . . .
H41B H 0.311361 0.799332 0.084158 0.054 Uiso 1 1 calc R U . . .
H41C H 0.309286 0.865717 0.131643 0.054 Uiso 1 1 calc R U . . .
O2 O 0.35331(11) 1.2655(2) -0.04965(6) 0.0480(5) Uani 1 1 d . . . . .
H2A H 0.3705(7) 1.205(3) -0.0248(10) 0.106(14) Uiso 1 1 calc R . . . .
C42 C 0.4269(2) 1.2775(4) -0.07201(10) 0.0660(9) Uani 1 1 d . . . . .
H42A H 0.405354 1.322206 -0.100769 0.099 Uiso 1 1 calc R U . . .
H42B H 0.451788 1.179794 -0.075834 0.099 Uiso 1 1 calc R U . . .
H42C H 0.475017 1.339065 -0.055060 0.099 Uiso 1 1 calc R U . . .
O3 O 0.40926(14) 1.1532(2) 0.03468(6) 0.0544(5) Uani 1 1 d . . . . .
H3A H 0.3746(14) 1.103(2) 0.0510(7) 0.092(12) Uiso 1 1 calc R . . . .
C43 C 0.45270(19) 1.2734(3) 0.05933(8) 0.0524(7) Uani 1 1 d . . . . .
H43A H 0.415321 1.304917 0.080582 0.079 Uiso 1 1 calc R U . . .
H43B H 0.459107 1.354888 0.039539 0.079 Uiso 1 1 calc R U . . .
H43C H 0.513637 1.243414 0.074871 0.079 Uiso 1 1 calc R U . . .

loop_
_atom_site_aniso_label
_atom_site_aniso_U_11
_atom_site_aniso_U_22
_atom_site_aniso_U_33
_atom_site_aniso_U_23
_atom_site_aniso_U_13
_atom_site_aniso_U_12
Ni1 0.01229(10) 0.01665(11) 0.01240(9) -0.00020(8) 0.00225(7) -0.00068(8)
N1 0.0145(7) 0.0171(7) 0.0140(6) 0.0012(5) 0.0026(5) 0.0006(5)
N2 0.0129(6) 0.0120(6) 0.0147(6) 0.0008(5) 0.0041(5) 0.0004(5)
N3 0.0120(6) 0.0138(7) 0.0143(6) 0.0010(5) 0.0037(5) 0.0002(5)
N4 0.0168(7) 0.0148(7) 0.0153(6) -0.0016(5) 0.0043(5) -0.0001(5)
N5 0.0127(6) 0.0146(7) 0.0146(6) -0.0017(5) 0.0011(5) -0.0007(5)
N6 0.0150(7) 0.0185(7) 0.0137(6) -0.0022(5) 0.0016(5) 0.0013(5)
N7 0.0183(7) 0.0211(8) 0.0192(7) 0.0013(6) 0.0039(6) -0.0034(6)
N8 0.0177(7) 0.0293(9) 0.0200(7) -0.0012(6) 0.0020(6) -0.0016(6)
S1 0.0275(2) 0.0152(2) 0.0281(2) 0.00170(17) 0.00145(18) -0.00138(17)
S2 0.0138(2) 0.0353(3) 0.0617(4) -0.0159(3) 0.0072(2) -0.00298(19)
C1 0.0160(8) 0.0244(9) 0.0183(8) 0.0015(7) 0.0059(6) 0.0018(6)
C2 0.0211(9) 0.0245(9) 0.0196(8) 0.0005(7) 0.0098(7) 0.0020(7)
C3 0.0263(9) 0.0243(9) 0.0163(8) -0.0015(7) 0.0089(7) -0.0012(7)
C4 0.0203(8) 0.0201(9) 0.0151(7) -0.0009(6) 0.0041(6) -0.0024(7)
C5 0.0153(8) 0.0127(7) 0.0143(7) 0.0012(6) 0.0037(6) 0.0001(6)
C6 0.0143(7) 0.0132(7) 0.0136(7) 0.0017(6) 0.0034(6) -0.0004(6)
C7 0.0142(8) 0.0209(8) 0.0127(7) 0.0004(6) 0.0015(6) -0.0023(6)
C8 0.0215(9) 0.0247(9) 0.0206(8) -0.0062(7) 0.0048(7) -0.0051(7)
C9 0.0270(10) 0.0374(12) 0.0266(9) -0.0133(8) 0.0063(8) -0.0142(8)
C10 0.0202(10) 0.0547(15) 0.0271(10) -0.0082(10) -0.0015(8) -0.0136(9)
C11 0.0152(9) 0.0468(13) 0.0271(9) 0.0021(9) -0.0013(7) 0.0015(8)
C12 0.0190(9) 0.0269(9) 0.0165(7) 0.0026(7) 0.0020(6) 0.0012(7)
C13 0.0107(7) 0.0128(7) 0.0140(7) 0.0015(6) 0.0017(6) -0.0001(5)
C14 0.0136(7) 0.0116(7) 0.0172(7) 0.0019(6) 0.0040(6) 0.0011(6)
C15 0.0162(8) 0.0159(8) 0.0265(8) -0.0033(7) 0.0059(7) -0.0002(6)
C16 0.0146(8) 0.0230(9) 0.0397(11) -0.0030(8) 0.0091(8) -0.0028(7)
C17 0.0196(9) 0.0275(10) 0.0325(9) 0.0044(8) 0.0138(8) 0.0023(7)
C18 0.0231(9) 0.0309(10) 0.0219(8) -0.0007(8) 0.0101(7) 0.0042(8)
C19 0.0170(8) 0.0226(9) 0.0184(8) -0.0004(7) 0.0040(6) -0.0005(6)
C20 0.0153(7) 0.0132(7) 0.0131(7) -0.0006(6) 0.0048(6) -0.0014(6)
C21 0.0182(8) 0.0121(7) 0.0177(7) 0.0006(6) 0.0078(6) -0.0001(6)
C22 0.0218(9) 0.0138(8) 0.0232(8) 0.0027(7) 0.0046(7) 0.0008(6)
C23 0.0258(10) 0.0197(9) 0.0311(9) 0.0083(7) 0.0073(8) 0.0060(7)
C24 0.0367(11) 0.0143(9) 0.0334(10) 0.0068(8) 0.0166(9) 0.0074(8)
C25 0.0374(11) 0.0129(8) 0.0288(9) -0.0012(7) 0.0135(8) -0.0022(7)
C26 0.0264(9) 0.0160(8) 0.0239(8) -0.0010(7) 0.0086(7) -0.0035(7)
C27 0.0126(7) 0.0169(8) 0.0133(7) -0.0012(6) 0.0003(6) -0.0005(6)
C28 0.0174(8) 0.0180(8) 0.0131(6) -0.0006(6) 0.0024(6) 0.0038(6)
C29 0.0218(9) 0.0203(9) 0.0173(8) -0.0004(7) 0.0008(7) 0.0034(7)
C30 0.0309(10) 0.0291(10) 0.0173(8) -0.0054(7) 0.0024(7) 0.0110(8)
C31 0.0325(11) 0.0373(12) 0.0186(8) 0.0013(8) 0.0103(8) 0.0113(9)
C32 0.0264(10) 0.0323(11) 0.0232(9) 0.0066(8) 0.0102(8) 0.0050(8)
C33 0.0235(9) 0.0214(9) 0.0200(8) 0.0010(7) 0.0055(7) 0.0040(7)
C34 0.0122(7) 0.0179(8) 0.0139(7) -0.0012(6) 0.0010(6) 0.0000(6)
C35 0.0197(8) 0.0221(9) 0.0157(7) 0.0010(6) 0.0022(6) 0.0035(7)
C36 0.0217(9) 0.0217(9) 0.0210(8) 0.0038(7) 0.0023(7) 0.0063(7)
C37 0.0254(9) 0.0219(9) 0.0233(8) -0.0023(7) 0.0041(7) 0.0079(7)
C38 0.0218(9) 0.0230(9) 0.0172(8) -0.0026(7) 0.0039(7) 0.0053(7)
C39 0.0154(8) 0.0214(9) 0.0145(7) -0.0030(6) 0.0022(6) -0.0025(6)
C40 0.0185(8) 0.0186(8) 0.0203(8) -0.0042(7) 0.0025(6) -0.0001(6)
O1 0.0270(8) 0.0338(9) 0.0426(9) 0.0030(7) 0.0026(7) -0.0048(6)
C41 0.0318(12) 0.0360(12) 0.0377(11) 0.0015(10) 0.0020(9) -0.0010(9)
O2 0.0326(9) 0.0722(13) 0.0394(9) -0.0074(9) 0.0073(7) 0.0065(8)
C42 0.0500(17) 0.106(3) 0.0467(15) -0.0131(17) 0.0214(14) -0.0075(17)
O3 0.0587(12) 0.0603(13) 0.0501(11) -0.0021(9) 0.0252(10) -0.0104(10)
C43 0.0469(16) 0.072(2) 0.0371(13) 0.0056(13) 0.0045(11) -0.0184(14)

loop_
_atom_type_symbol
_atom_type_description
_atom_type_scat_dispersion_real
_atom_type_scat_dispersion_imag
_atom_type_scat_source
C C 0.0033 0.0016 'International Tables Vol C Tables 4.2.6.8 and 6.1.1.4'
H H 0.0000 0.0000 'International Tables Vol C Tables 4.2.6.8 and 6.1.1.4'
N N 0.0061 0.0033 'International Tables Vol C Tables 4.2.6.8 and 6.1.1.4'
S S 0.1246 0.1234 'International Tables Vol C Tables 4.2.6.8 and 6.1.1.4'
Ni Ni 0.3393 1.1124 'International Tables Vol C Tables 4.2.6.8 and 6.1.1.4'
O O 0.0106 0.0060 'International Tables Vol C Tables 4.2.6.8 and 6.1.1.4'

loop_
_geom_angle_atom_site_label_1
_geom_angle_atom_site_label_2
_geom_angle_atom_site_label_3
_geom_angle
_geom_angle_site_symmetry_1
_geom_angle_site_symmetry_3
N8 Ni1 N1 95.56(6) . .
N8 Ni1 N7 91.28(6) . .
N1 Ni1 N7 91.47(6) . .
N8 Ni1 N5 100.28(6) . .
N1 Ni1 N5 162.49(6) . .
N7 Ni1 N5 95.57(6) . .
N8 Ni1 N6 86.80(6) . .
N1 Ni1 N6 97.48(5) . .
N7 Ni1 N6 170.99(6) . .
N5 Ni1 N6 76.14(5) . .
N8 Ni1 N2 174.02(6) . .
N1 Ni1 N2 78.47(5) . .
N7 Ni1 N2 88.56(5) . .
N5 Ni1 N2 85.69(5) . .
N6 Ni1 N2 94.27(5) . .
C1 N1 C5 118.65(14) . .
C1 N1 Ni1 125.98(12) . .
C5 N1 Ni1 114.83(10) . .
C6 N2 N3 114.03(13) . .
C6 N2 Ni1 114.61(10) . .
N3 N2 Ni1 129.56(10) . .
C13 N3 N2 119.59(13) . .
C20 N4 N5 115.33(14) . .
C27 N5 N4 123.80(13) . .
C27 N5 Ni1 120.23(11) . .
N4 N5 Ni1 114.75(10) . .
C38 N6 C34 118.41(15) . .
C38 N6 Ni1 126.02(11) . .
C34 N6 Ni1 114.37(11) . .
C39 N7 Ni1 175.86(14) . .
C40 N8 Ni1 170.38(14) . .
N1 C1 C2 122.66(16) . .
N1 C1 H1 118.7 . .
C2 C1 H1 118.7 . .
C3 C2 C1 118.70(16) . .
C3 C2 H2 120.7 . .
C1 C2 H2 120.7 . .
C2 C3 C4 119.24(16) . .
C2 C3 H3 120.4 . .
C4 C3 H3 120.4 . .
C5 C4 C3 118.91(16) . .
C5 C4 H4 120.5 . .
C3 C4 H4 120.5 . .
N1 C5 C4 121.76(15) . .
N1 C5 C6 115.71(14) . .
C4 C5 C6 122.53(15) . .
N2 C6 C7 124.65(14) . .
N2 C6 C5 115.48(14) . .
C7 C6 C5 119.86(14) . .
C8 C7 C12 119.16(16) . .
C8 C7 C6 119.63(15) . .
C12 C7 C6 121.20(16) . .
C9 C8 C7 119.96(18) . .
C9 C8 H8 120.0 . .
C7 C8 H8 120.0 . .
C10 C9 C8 120.51(19) . .
C10 C9 H9 119.7 . .
C8 C9 H9 119.7 . .
C9 C10 C11 119.90(18) . .
C9 C10 H10 120.0 . .
C11 C10 H10 120.0 . .
C12 C11 C10 120.13(19) . .
C12 C11 H11 119.9 . .
C10 C11 H11 119.9 . .
C11 C12 C7 120.32(18) . .
C11 C12 H12 119.8 . .
C7 C12 H12 119.8 . .
N3 C13 C14 115.63(14) . .
N3 C13 C20 129.06(14) . .
C14 C13 C20 115.29(13) . .
C15 C14 C19 119.36(15) . .
C15 C14 C13 119.47(14) . .
C19 C14 C13 121.16(15) . .
C16 C15 C14 120.21(16) . .
C16 C15 H15 119.9 . .
C14 C15 H15 119.9 . .
C17 C16 C15 120.35(17) . .
C17 C16 H16 119.8 . .
C15 C16 H16 119.8 . .
C16 C17 C18 119.91(16) . .
C16 C17 H17 120.0 . .
C18 C17 H17 120.0 . .
C17 C18 C19 119.98(17) . .
C17 C18 H18 120.0 . .
C19 C18 H18 120.0 . .
C18 C19 C14 120.15(17) . .
C18 C19 H19 119.9 . .
C14 C19 H19 119.9 . .
N4 C20 C21 119.50(15) . .
N4 C20 C13 123.02(15) . .
C21 C20 C13 117.26(14) . .
C22 C21 C26 119.67(16) . .
C22 C21 C20 119.79(15) . .
C26 C21 C20 120.49(16) . .
C23 C22 C21 120.13(17) . .
C23 C22 H22 119.9 . .
C21 C22 H22 119.9 . .
C24 C23 C22 119.75(19) . .
C24 C23 H23 120.1 . .
C22 C23 H23 120.1 . .
C25 C24 C23 120.30(17) . .
C25 C24 H24 119.8 . .
C23 C24 H24 119.8 . .
C24 C25 C26 120.58(18) . .
C24 C25 H25 119.7 . .
C26 C25 H25 119.7 . .
C25 C26 C21 119.57(18) . .
C25 C26 H26 120.2 . .
C21 C26 H26 120.2 . .
N5 C27 C28 124.78(15) . .
N5 C27 C34 113.37(14) . .
C28 C27 C34 121.80(14) . .
C33 C28 C29 119.95(15) . .
C33 C28 C27 119.84(15) . .
C29 C28 C27 120.17(15) . .
C30 C29 C28 119.57(17) . .
C30 C29 H29 120.2 . .
C28 C29 H29 120.2 . .
C31 C30 C29 120.29(18) . .
C31 C30 H30 119.9 . .
C29 C30 H30 119.9 . .
C32 C31 C30 120.34(17) . .
C32 C31 H31 119.8 . .
C30 C31 H31 119.8 . .
C31 C32 C33 119.91(19) . .
C31 C32 H32 120.0 . .
C33 C32 H32 120.0 . .
C32 C33 C28 119.92(18) . .
C32 C33 H33 120.0 . .
C28 C33 H33 120.0 . .
N6 C34 C35 122.38(15) . .
N6 C34 C27 114.33(14) . .
C35 C34 C27 123.30(14) . .
C34 C35 C36 118.63(16) . .
C34 C35 H35 120.7 . .
C36 C35 H35 120.7 . .
C37 C36 C35 119.15(16) . .
C37 C36 H36 120.4 . .
C35 C36 H36 120.4 . .
C36 C37 C38 118.74(17) . .
C36 C37 H37 120.6 . .
C38 C37 H37 120.6 . .
N6 C38 C37 122.67(16) . .
N6 C38 H38 118.7 . .
C37 C38 H38 118.7 . .
N7 C39 S1 177.53(16) . .
N8 C40 S2 178.80(17) . .
C41 O1 H1A 109.5 . .
O1 C41 H41A 109.5 . .
O1 C41 H41B 109.5 . .
H41A C41 H41B 109.5 . .
O1 C41 H41C 109.5 . .
H41A C41 H41C 109.5 . .
H41B C41 H41C 109.5 . .
C42 O2 H2A 109.5 . .
O2 C42 H42A 109.5 . .
O2 C42 H42B 109.5 . .
H42A C42 H42B 109.5 . .
O2 C42 H42C 109.5 . .
H42A C42 H42C 109.5 . .
H42B C42 H42C 109.5 . .
C43 O3 H3A 109.5 . .
O3 C43 H43A 109.5 . .
O3 C43 H43B 109.5 . .
H43A C43 H43B 109.5 . .
O3 C43 H43C 109.5 . .
H43A C43 H43C 109.5 . .
H43B C43 H43C 109.5 . .

loop_
_geom_bond_atom_site_label_1
_geom_bond_atom_site_label_2
_geom_bond_distance
_geom_bond_site_symmetry_2
Ni1 N8 2.0122(15) .
Ni1 N1 2.0459(14) .
Ni1 N7 2.0492(15) .
Ni1 N5 2.0496(13) .
Ni1 N6 2.1169(14) .
Ni1 N2 2.1247(14) .
N1 C1 1.337(2) .
N1 C5 1.351(2) .
N2 C6 1.299(2) .
N2 N3 1.3955(17) .
N3 C13 1.285(2) .
N4 C20 1.288(2) .
N4 N5 1.3817(19) .
N5 C27 1.286(2) .
N6 C38 1.332(2) .
N6 C34 1.354(2) .
N7 C39 1.157(2) .
N8 C40 1.163(2) .
S1 C39 1.6443(18) .
S2 C40 1.6245(18) .
C1 C2 1.383(2) .
C1 H1 0.9500 .
C2 C3 1.378(3) .
C2 H2 0.9500 .
C3 C4 1.390(2) .
C3 H3 0.9500 .
C4 C5 1.383(2) .
C4 H4 0.9500 .
C5 C6 1.485(2) .
C6 C7 1.480(2) .
C7 C8 1.393(2) .
C7 C12 1.397(2) .
C8 C9 1.389(3) .
C8 H8 0.9500 .
C9 C10 1.379(3) .
C9 H9 0.9500 .
C10 C11 1.385(3) .
C10 H10 0.9500 .
C11 C12 1.384(3) .
C11 H11 0.9500 .
C12 H12 0.9500 .
C13 C14 1.488(2) .
C13 C20 1.509(2) .
C14 C15 1.389(2) .
C14 C19 1.391(2) .
C15 C16 1.386(2) .
C15 H15 0.9500 .
C16 C17 1.379(3) .
C16 H16 0.9500 .
C17 C18 1.387(3) .
C17 H17 0.9500 .
C18 C19 1.390(2) .
C18 H18 0.9500 .
C19 H19 0.9500 .
C20 C21 1.471(2) .
C21 C22 1.389(2) .
C21 C26 1.395(2) .
C22 C23 1.386(2) .
C22 H22 0.9500 .
C23 C24 1.382(3) .
C23 H23 0.9500 .
C24 C25 1.376(3) .
C24 H24 0.9500 .
C25 C26 1.381(3) .
C25 H25 0.9500 .
C26 H26 0.9500 .
C27 C28 1.481(2) .
C27 C34 1.484(2) .
C28 C33 1.393(2) .
C28 C29 1.394(2) .
C29 C30 1.387(2) .
C29 H29 0.9500 .
C30 C31 1.385(3) .
C30 H30 0.9500 .
C31 C32 1.381(3) .
C31 H31 0.9500 .
C32 C33 1.390(2) .
C32 H32 0.9500 .
C33 H33 0.9500 .
C34 C35 1.379(2) .
C35 C36 1.394(2) .
C35 H35 0.9500 .
C36 C37 1.380(2) .
C36 H36 0.9500 .
C37 C38 1.389(3) .
C37 H37 0.9500 .
C38 H38 0.9500 .
O1 C41 1.426(3) .
O1 H1A 0.76(3) .
C41 H41A 0.9800 .
C41 H41B 0.9800 .
C41 H41C 0.9800 .
O2 C42 1.401(3) .
O2 H2A 0.95(4) .
C42 H42A 0.9800 .
C42 H42B 0.9800 .
C42 H42C 0.9800 .
O3 C43 1.421(3) .
O3 H3A 0.91(4) .
C43 H43A 0.9800 .
C43 H43B 0.9800 .
C43 H43C 0.9800 .

loop_
_geom_hbond_atom_site_label_D
_geom_hbond_atom_site_label_H
_geom_hbond_atom_site_label_A
_geom_hbond_distance_DH
_geom_hbond_distance_HA
_geom_hbond_distance_DA
_geom_hbond_angle_DHA
_geom_hbond_site_symmetry_A
_geom_hbond_publ_flag
C1 H1 N8 0.95 2.63 3.164(2) 116.1 . yes
C2 H2 O2 0.95 2.63 3.542(2) 161.9 1_545 yes
C35 H35 S2 0.95 3.02 3.7158(18) 131.6 2_545 yes
C38 H38 S1 0.95 2.93 3.6031(18) 129.2 1_545 yes
O1 H1A S1 0.76 2.51 3.2536(18) 167.1 . yes
O2 H2A O3 0.95 1.89 2.792(3) 158.4 . yes
O3 H3A O1 0.91 1.82 2.728(2) 175.6 . yes

loop_
_geom_torsion_atom_site_label_1
_geom_torsion_atom_site_label_2
_geom_torsion_atom_site_label_3
_geom_torsion_atom_site_label_4
_geom_torsion
_geom_torsion_site_symmetry_1
_geom_torsion_site_symmetry_2
_geom_torsion_site_symmetry_3
_geom_torsion_site_symmetry_4
C6 N2 N3 C13 -148.77(15) . . . .
Ni1 N2 N3 C13 47.55(19) . . . .
C20 N4 N5 C27 -90.68(19) . . . .
C20 N4 N5 Ni1 76.62(15) . . . .
C5 N1 C1 C2 -0.2(3) . . . .
Ni1 N1 C1 C2 -171.30(13) . . . .
N1 C1 C2 C3 1.6(3) . . . .
C1 C2 C3 C4 -0.7(3) . . . .
C2 C3 C4 C5 -1.6(3) . . . .
C1 N1 C5 C4 -2.3(2) . . . .
Ni1 N1 C5 C4 169.84(13) . . . .
C1 N1 C5 C6 177.48(15) . . . .
Ni1 N1 C5 C6 -10.40(18) . . . .
C3 C4 C5 N1 3.2(3) . . . .
C3 C4 C5 C6 -176.58(16) . . . .
N3 N2 C6 C7 7.7(2) . . . .
Ni1 N2 C6 C7 173.89(12) . . . .
N3 N2 C6 C5 -170.84(13) . . . .
Ni1 N2 C6 C5 -4.63(18) . . . .
N1 C5 C6 N2 10.1(2) . . . .
C4 C5 C6 N2 -170.19(15) . . . .
N1 C5 C6 C7 -168.54(14) . . . .
C4 C5 C6 C7 11.2(2) . . . .
N2 C6 C7 C8 -130.31(18) . . . .
C5 C6 C7 C8 48.1(2) . . . .
N2 C6 C7 C12 48.6(2) . . . .
C5 C6 C7 C12 -132.98(16) . . . .
C12 C7 C8 C9 -1.0(3) . . . .
C6 C7 C8 C9 177.92(16) . . . .
C7 C8 C9 C10 1.1(3) . . . .
C8 C9 C10 C11 -0.3(3) . . . .
C9 C10 C11 C12 -0.5(3) . . . .
C10 C11 C12 C7 0.7(3) . . . .
C8 C7 C12 C11 0.1(3) . . . .
C6 C7 C12 C11 -178.78(16) . . . .
N2 N3 C13 C14 -179.43(13) . . . .
N2 N3 C13 C20 2.0(2) . . . .
N3 C13 C14 C15 -23.8(2) . . . .
C20 C13 C14 C15 154.96(15) . . . .
N3 C13 C14 C19 156.78(16) . . . .
C20 C13 C14 C19 -24.5(2) . . . .
C19 C14 C15 C16 -2.1(3) . . . .
C13 C14 C15 C16 178.49(16) . . . .
C14 C15 C16 C17 0.7(3) . . . .
C15 C16 C17 C18 0.8(3) . . . .
C16 C17 C18 C19 -1.0(3) . . . .
C17 C18 C19 C14 -0.4(3) . . . .
C15 C14 C19 C18 1.9(3) . . . .
C13 C14 C19 C18 -178.64(16) . . . .
N5 N4 C20 C21 -168.87(13) . . . .
N5 N4 C20 C13 16.8(2) . . . .
N3 C13 C20 N4 -67.1(2) . . . .
C14 C13 C20 N4 114.34(17) . . . .
N3 C13 C20 C21 118.39(18) . . . .
C14 C13 C20 C21 -60.15(18) . . . .
N4 C20 C21 C22 167.65(15) . . . .
C13 C20 C21 C22 -17.7(2) . . . .
N4 C20 C21 C26 -9.8(2) . . . .
C13 C20 C21 C26 164.84(15) . . . .
C26 C21 C22 C23 -1.1(3) . . . .
C20 C21 C22 C23 -178.58(16) . . . .
C21 C22 C23 C24 0.4(3) . . . .
C22 C23 C24 C25 0.3(3) . . . .
C23 C24 C25 C26 -0.3(3) . . . .
C24 C25 C26 C21 -0.3(3) . . . .
C22 C21 C26 C25 1.0(2) . . . .
C20 C21 C26 C25 178.53(15) . . . .
N4 N5 C27 C28 -1.4(3) . . . .
Ni1 N5 C27 C28 -168.06(12) . . . .
N4 N5 C27 C34 175.95(14) . . . .
Ni1 N5 C27 C34 9.31(19) . . . .
N5 C27 C28 C33 128.92(18) . . . .
C34 C27 C28 C33 -48.2(2) . . . .
N5 C27 C28 C29 -48.8(2) . . . .
C34 C27 C28 C29 134.01(17) . . . .
C33 C28 C29 C30 0.2(3) . . . .
C27 C28 C29 C30 177.95(16) . . . .
C28 C29 C30 C31 -1.3(3) . . . .
C29 C30 C31 C32 1.1(3) . . . .
C30 C31 C32 C33 0.1(3) . . . .
C31 C32 C33 C28 -1.1(3) . . . .
C29 C28 C33 C32 1.0(3) . . . .
C27 C28 C33 C32 -176.76(16) . . . .
C38 N6 C34 C35 0.5(2) . . . .
Ni1 N6 C34 C35 -167.80(13) . . . .
C38 N6 C34 C27 -179.43(15) . . . .
Ni1 N6 C34 C27 12.26(17) . . . .
N5 C27 C34 N6 -14.1(2) . . . .
C28 C27 C34 N6 163.36(15) . . . .
N5 C27 C34 C35 165.96(16) . . . .
C28 C27 C34 C35 -16.6(2) . . . .
N6 C34 C35 C36 -1.3(3) . . . .
C27 C34 C35 C36 178.66(16) . . . .
C34 C35 C36 C37 0.7(3) . . . .
C35 C36 C37 C38 0.6(3) . . . .
C34 N6 C38 C37 0.9(3) . . . .
Ni1 N6 C38 C37 167.68(14) . . . .
C36 C37 C38 N6 -1.4(3) . . . .
